data_7237084
loop_
_publ_author_name
'Kumar, Vijith'
'Leroy, C\'esar'
'Bryce, David L.'

_publ_section_title
;
 Halide ion recognition via chalcogen bonding in the solid state and in
 solution. Directionality and linearity
;
_journal_issue 41
_journal_name_full CrystEngComm
_journal_page_first 6406
_journal_paper_doi 10.1039/C8CE01365A
_journal_volume 20
_journal_year 2018
_chemical_formula_moiety 'C16 H36 N, C10 H8 N2 Se2,Cl'
_chemical_formula_sum 'C26 H44 Cl N3 Se2'
_chemical_formula_weight 592.01
_space_group_crystal_system monoclinic
_space_group_IT_number 12
_space_group_name_Hall '-I 2y'
_space_group_name_H-M_alt 'I 1 2/m 1'
_atom_sites_solution_hydrogens mixed
_audit_creation_method SHELXL-2016/6
_audit_update_record
;
2018-09-10 deposited with the CCDC.
2018-09-12 downloaded from the CCDC.
;
_cell_angle_alpha 90
_cell_angle_beta 101.041(7)
_cell_angle_gamma 90
_cell_formula_units_Z 4
_cell_length_a 12.5130(13)
_cell_length_b 14.1548(18)
_cell_length_c 17.6517(18)
_cell_measurement_reflns_used 8754
_cell_measurement_temperature 200(2)
_cell_measurement_theta_max 27.45
_cell_measurement_theta_min 2.20
_cell_volume 3068.6(6)
_computing_cell_refinement 'APEX II (Bruker, 2009)'
_computing_data_collection 'APEX II (Bruker, 2009)'
_computing_data_reduction 'SAINT (Bruker)'
_computing_molecular_graphics 'Olex2 (Dolomanov et al., 2009), Mercury (Macrae et al., 2008)'
_computing_publication_material 'CIFTAB (Sheldrick, 1997)'
_computing_structure_refinement 'SHELXL-2016/6 (Sheldrick, 2016)'
_computing_structure_solution 'SHELXT 2014/5 (Sheldrick, 2014)'
_diffrn_ambient_temperature 200(2)
_diffrn_measured_fraction_theta_full 1.000
_diffrn_measured_fraction_theta_max 1.000
_diffrn_measurement_device 'three-circle diffractometer'
_diffrn_measurement_device_type 'Bruker SMART CCD 6000 area detector'
_diffrn_measurement_method '\w scans'
_diffrn_radiation_type MoK\a
_diffrn_radiation_wavelength 0.71073
_diffrn_reflns_av_R_equivalents 0.1727
_diffrn_reflns_av_unetI/netI 0.0500
_diffrn_reflns_Laue_measured_fraction_full 1.000
_diffrn_reflns_Laue_measured_fraction_max 1.000
_diffrn_reflns_limit_h_max 15
_diffrn_reflns_limit_h_min -15
_diffrn_reflns_limit_k_max 16
_diffrn_reflns_limit_k_min -16
_diffrn_reflns_limit_l_max 21
_diffrn_reflns_limit_l_min -21
_diffrn_reflns_number 73740
_diffrn_reflns_point_group_measured_fraction_full 1.000
_diffrn_reflns_point_group_measured_fraction_max 1.000
_diffrn_reflns_theta_full 25.242
_diffrn_reflns_theta_max 25.248
_diffrn_reflns_theta_min 1.840
_exptl_absorpt_coefficient_mu 2.514
_exptl_absorpt_correction_T_max 0.7456
_exptl_absorpt_correction_T_min 0.4234
_exptl_absorpt_correction_type multi-scan
_exptl_absorpt_process_details 'SADABS, Bruker (2003)'
_exptl_crystal_colour 'clear light yellow'
_exptl_crystal_colour_lustre clear
_exptl_crystal_colour_modifier light
_exptl_crystal_colour_primary yellow
_exptl_crystal_density_diffrn 1.281
_exptl_crystal_description block
_exptl_crystal_F_000 1224
_exptl_crystal_size_max 0.250
_exptl_crystal_size_mid 0.190
_exptl_crystal_size_min 0.120
_refine_diff_density_max 0.994
_refine_diff_density_min -0.853
_refine_diff_density_rms 0.100
_refine_ls_extinction_method none
_refine_ls_goodness_of_fit_ref 1.176
_refine_ls_hydrogen_treatment constr
_refine_ls_matrix_type full
_refine_ls_number_parameters 165
_refine_ls_number_reflns 2901
_refine_ls_number_restraints 21
_refine_ls_restrained_S_all 1.174
_refine_ls_R_factor_all 0.1513
_refine_ls_R_factor_gt 0.0909
_refine_ls_shift/su_max 0.000
_refine_ls_shift/su_mean 0.000
_refine_ls_structure_factor_coef Fsqd
_refine_ls_weighting_details 'w=1/[\s^2^(Fo^2^)+63.1347P] where P=(Fo^2^+2Fc^2^)/3'
_refine_ls_weighting_scheme calc
_refine_ls_wR_factor_gt 0.1968
_refine_ls_wR_factor_ref 0.2367
_reflns_Friedel_coverage 0.000
_reflns_number_gt 1713
_reflns_number_total 2901
_reflns_threshold_expression 'I > 2\s(I)'
_cod_data_source_file c8ce01365a2.cif
_cod_data_source_block shelx_CCDC1
_cod_original_sg_symbol_H-M 'I 2/m'
_cod_database_code 7237084
_shelx_shelxl_version_number 2016/6
_shelx_space_group_comment
;
The symmetry employed for this shelxl refinement is uniquely defined
by the following loop, which should always be used as a source of
symmetry information in preference to the above space-group names.
They are only intended as comments.
;
_shelx_estimated_absorpt_t_min 0.572
_shelx_estimated_absorpt_t_max 0.752

loop_
_space_group_symop_operation_xyz
'x, y, z'
'-x, y, -z'
'x+1/2, y+1/2, z+1/2'
'-x+1/2, y+1/2, -z+1/2'
'-x, -y, -z'
'x, -y, z'
'-x+1/2, -y+1/2, -z+1/2'
'x+1/2, -y+1/2, z+1/2'

loop_
_atom_site_label
_atom_site_type_symbol
_atom_site_fract_x
_atom_site_fract_y
_atom_site_fract_z
_atom_site_U_iso_or_equiv
_atom_site_adp_type
_atom_site_occupancy
_atom_site_site_symmetry_order
_atom_site_calc_flag
_atom_site_refinement_flags_posn
_atom_site_refinement_flags_adp
_atom_site_refinement_flags_occupancy
_atom_site_disorder_assembly
_atom_site_disorder_group
N2 N 0.4546(9) 0.000000 0.3013(6) 0.062(3) Uani 1 2 d S T P . .
C6 C 0.4150(13) 0.000000 0.3797(7) 0.065(4) Uani 1 2 d S T P . .
H6A H 0.445025 -0.056420 0.409450 0.078 Uiso 0.5 1 d R U P . .
H6B H 0.445025 0.056420 0.409440 0.078 Uiso 0.5 1 d R U P . .
C7 C 0.2934(14) 0.000000 0.3725(9) 0.089(6) Uani 1 2 d DS T P . .
H7A H 0.261476 -0.056773 0.344108 0.107 Uiso 0.5 1 calc R U P . .
H7B H 0.261476 0.056773 0.344108 0.107 Uiso 0.5 1 calc R U P . .
C8 C 0.2696(13) 0.000000 0.4548(9) 0.083(5) Uani 1 2 d DS T P . .
H8A H 0.302445 -0.056654 0.482921 0.099 Uiso 0.5 1 calc R U P . .
H8B H 0.302445 0.056654 0.482921 0.099 Uiso 0.5 1 calc R U P . .
C9 C 0.1521(15) 0.000000 0.4515(13) 0.130(9) Uani 1 2 d DS T P . .
H9A H 0.137389 0.000000 0.504099 0.156 Uiso 1 2 calc R U P . .
H9B H 0.120066 0.056530 0.424163 0.156 Uiso 0.5 1 calc R U P . .
H9C H 0.120066 -0.056530 0.424163 0.156 Uiso 0.5 1 calc R U P . .
C10 C 0.4141(8) 0.0871(9) 0.2540(5) 0.071(3) Uani 1 1 d . . . . .
H10A H 0.440635 0.083895 0.204739 0.085 Uiso 1 1 calc R U . . .
H10B H 0.333549 0.084635 0.241383 0.085 Uiso 1 1 calc R U . . .
C11 C 0.4468(12) 0.1792(10) 0.2907(7) 0.097(4) Uani 1 1 d D . . . .
H11A H 0.422385 0.182237 0.340819 0.117 Uiso 1 1 calc R U . . .
H11B H 0.527234 0.183443 0.301395 0.117 Uiso 1 1 calc R U . . .
C12 C 0.4019(10) 0.2613(11) 0.2434(7) 0.093(4) Uani 1 1 d D . . . .
H12A H 0.429090 0.259699 0.194303 0.111 Uiso 1 1 calc R U . . .
H12B H 0.321656 0.255301 0.230650 0.111 Uiso 1 1 calc R U . . .
C13 C 0.4295(16) 0.3526(12) 0.2804(10) 0.140(7) Uani 1 1 d D . . . .
H13A H 0.396979 0.403240 0.245564 0.211 Uiso 1 1 calc R U . . .
H13B H 0.401194 0.355774 0.328369 0.211 Uiso 1 1 calc R U . . .
H13C H 0.508796 0.360180 0.291965 0.211 Uiso 1 1 calc R U . . .
C14 C 0.5797(11) 0.000000 0.3210(9) 0.076(5) Uani 1 2 d S T P A .
H14A H 0.604623 0.056490 0.352538 0.091 Uiso 0.5 1 calc R U P . .
H14B H 0.604623 -0.056490 0.352538 0.091 Uiso 0.5 1 calc R U P . .
C15 C 0.6311(13) 0.000000 0.2514(11) 0.098(6) Uani 1 2 d DS T P . .
H15A H 0.621589 0.062281 0.225455 0.117 Uiso 0.5 1 calc R U P A .
H15B H 0.597416 -0.048922 0.214316 0.117 Uiso 0.5 1 calc R U P . .
C16 C 0.7577(18) -0.022(3) 0.2808(16) 0.112(14) Uani 0.5 1 d D . P A -1
H16A H 0.782172 0.001670 0.334031 0.135 Uiso 0.5 1 calc R U P A -1
H16B H 0.771120 -0.090960 0.280353 0.135 Uiso 0.5 1 calc R U P A -1
C17 C 0.816(2) 0.026(4) 0.228(2) 0.20(2) Uani 0.5 1 d D U P A -1
H17A H 0.894148 0.014342 0.243758 0.304 Uiso 0.5 1 calc R U P A -1
H17B H 0.790750 0.001822 0.175469 0.304 Uiso 0.5 1 calc R U P A -1
H17C H 0.801748 0.094008 0.228889 0.304 Uiso 0.5 1 calc R U P A -1
Se1 Se 0.21383(10) 0.25357(11) -0.06965(7) 0.0832(5) Uani 1 1 d . . . . .
N1 N 0.4190(13) 0.2097(13) -0.1204(8) 0.158(7) Uani 1 1 d . . . . .
C1 C 0.1674(8) 0.0466(8) 0.0305(7) 0.081(4) Uani 1 1 d . . . . .
H1 H 0.100658 0.079679 0.027477 0.097 Uiso 1 1 calc R U . . .
C2 C 0.2653(8) 0.0979(9) 0.0349(5) 0.061(3) Uani 1 1 d . . . . .
C3 C 0.3615(7) 0.0479(7) 0.0402(5) 0.060(3) Uani 1 1 d . . . . .
H3 H 0.428257 0.081068 0.043856 0.073 Uiso 1 1 calc R U . . .
C4 C 0.2636(9) 0.2000(10) 0.0344(6) 0.077(3) Uani 1 1 d . . . . .
H4A H 0.337802 0.223718 0.055453 0.092 Uiso 1 1 calc R U . . .
H4B H 0.214897 0.222293 0.068723 0.092 Uiso 1 1 calc R U . . .
C5 C 0.3419(12) 0.2292(11) -0.0999(7) 0.096(4) Uani 1 1 d . . . . .
Cl1 Cl 0.500000 0.2109(3) 0.500000 0.0711(11) Uani 1 2 d S T P . .

loop_
_atom_site_aniso_label
_atom_site_aniso_U_11
_atom_site_aniso_U_22
_atom_site_aniso_U_33
_atom_site_aniso_U_23
_atom_site_aniso_U_13
_atom_site_aniso_U_12
N2 0.051(7) 0.100(10) 0.036(6) 0.000 0.006(5) 0.000
C6 0.077(11) 0.086(12) 0.029(7) 0.000 0.004(7) 0.000
C7 0.092(13) 0.130(17) 0.052(9) 0.000 0.031(9) 0.000
C8 0.079(12) 0.127(16) 0.054(9) 0.000 0.045(9) 0.000
C9 0.104(18) 0.17(2) 0.123(19) 0.000 0.042(15) 0.000
C10 0.055(6) 0.120(10) 0.038(5) 0.010(6) 0.010(4) 0.016(6)
C11 0.115(11) 0.110(11) 0.061(7) 0.014(8) 0.001(7) 0.028(9)
C12 0.068(7) 0.123(12) 0.090(9) 0.041(9) 0.023(6) 0.005(8)
C13 0.163(18) 0.125(15) 0.124(14) 0.052(12) 0.004(13) 0.015(13)
C14 0.043(8) 0.098(13) 0.076(11) 0.000 -0.018(8) 0.000
C15 0.061(9) 0.137(18) 0.101(14) 0.000 0.028(10) 0.000
C16 0.056(10) 0.11(4) 0.17(3) -0.034(18) 0.036(12) -0.013(14)
C17 0.099(19) 0.19(5) 0.35(4) 0.07(4) 0.11(2) 0.01(2)
Se1 0.0814(8) 0.1035(10) 0.0671(7) -0.0032(7) 0.0199(6) 0.0127(8)
N1 0.163(13) 0.214(18) 0.121(11) 0.038(11) 0.086(10) 0.072(13)
C1 0.031(5) 0.124(11) 0.091(8) -0.006(7) 0.020(5) 0.008(5)
C2 0.044(5) 0.096(9) 0.045(5) -0.003(6) 0.016(4) -0.002(5)
C3 0.040(5) 0.109(9) 0.035(5) -0.006(5) 0.015(4) -0.002(5)
C4 0.056(6) 0.119(11) 0.055(6) -0.014(7) 0.010(5) 0.005(7)
C5 0.108(10) 0.116(12) 0.073(8) 0.006(8) 0.040(7) 0.014(9)
Cl1 0.062(2) 0.104(3) 0.0510(19) 0.000 0.0210(16) 0.000

loop_
_atom_type_symbol
_atom_type_description
_atom_type_scat_dispersion_real
_atom_type_scat_dispersion_imag
_atom_type_scat_source
C C 0.0033 0.0016 'International Tables Vol C Tables 4.2.6.8 and 6.1.1.4'
H H 0.0000 0.0000 'International Tables Vol C Tables 4.2.6.8 and 6.1.1.4'
Cl Cl 0.1484 0.1585 'International Tables Vol C Tables 4.2.6.8 and 6.1.1.4'
N N 0.0061 0.0033 'International Tables Vol C Tables 4.2.6.8 and 6.1.1.4'
Se Se -0.0929 2.2259 'International Tables Vol C Tables 4.2.6.8 and 6.1.1.4'

loop_
_geom_angle_atom_site_label_1
_geom_angle_atom_site_label_2
_geom_angle_atom_site_label_3
_geom_angle
_geom_angle_site_symmetry_1
_geom_angle_site_symmetry_3
C10 N2 C10 108.3(11) 6 .
C10 N2 C14 110.0(7) 6 .
C10 N2 C14 110.0(7) . .
C10 N2 C6 111.0(7) 6 .
C10 N2 C6 111.0(7) . .
C14 N2 C6 106.5(11) . .
C7 C6 N2 114.5(11) . .
C7 C6 H6A 108.7 . .
N2 C6 H6A 108.6 . .
C7 C6 H6B 108.7 . .
N2 C6 H6B 108.6 . .
H6A C6 H6B 107.6 . .
C6 C7 C8 107.3(13) . .
C6 C7 H7A 110.3 . .
C8 C7 H7A 110.3 . .
C6 C7 H7B 110.3 . .
C8 C7 H7B 110.3 . .
H7A C7 H7B 108.5 . .
C9 C8 C7 109.8(15) . .
C9 C8 H8A 109.7 . .
C7 C8 H8A 109.7 . .
C9 C8 H8B 109.7 . .
C7 C8 H8B 109.7 . .
H8A C8 H8B 108.2 . .
C8 C9 H9A 109.5 . .
C8 C9 H9B 109.5 . .
H9A C9 H9B 109.5 . .
C8 C9 H9C 109.5 . .
H9A C9 H9C 109.5 . .
H9B C9 H9C 109.5 . .
C11 C10 N2 116.1(8) . .
C11 C10 H10A 108.3 . .
N2 C10 H10A 108.3 . .
C11 C10 H10B 108.3 . .
N2 C10 H10B 108.3 . .
H10A C10 H10B 107.4 . .
C12 C11 C10 113.7(11) . .
C12 C11 H11A 108.8 . .
C10 C11 H11A 108.8 . .
C12 C11 H11B 108.8 . .
C10 C11 H11B 108.8 . .
H11A C11 H11B 107.7 . .
C13 C12 C11 114.3(12) . .
C13 C12 H12A 108.7 . .
C11 C12 H12A 108.7 . .
C13 C12 H12B 108.7 . .
C11 C12 H12B 108.7 . .
H12A C12 H12B 107.6 . .
C12 C13 H13A 109.5 . .
C12 C13 H13B 109.5 . .
H13A C13 H13B 109.5 . .
C12 C13 H13C 109.5 . .
H13A C13 H13C 109.5 . .
H13B C13 H13C 109.5 . .
C15 C14 N2 113.3(12) . .
C15 C14 H14A 108.9 . .
N2 C14 H14A 108.9 . .
C15 C14 H14B 108.9 . .
N2 C14 H14B 108.9 . .
H14A C14 H14B 107.7 . .
C14 C15 C16 106.8(16) . .
C14 C15 H15A 110.4 . .
C16 C15 H15A 110.4 . .
C14 C15 H15B 110.4 . .
C16 C15 H15B 110.4 . .
H15A C15 H15B 108.6 . .
C14 C15 H15A 110.4(3) . 6
C16 C15 H15A 90.0(15) . 6
H15A C15 H15A 125.9 . 6
H15B C15 H15A 22.0 . 6
C14 C15 H15B 110.4(6) . 6
C16 C15 H15B 128.4(13) . 6
H15A C15 H15B 22.0 . 6
H15B C15 H15B 88.8 . 6
H15A C15 H15B 108.6 6 6
C17 C16 C15 107(2) . .
C17 C16 H16A 110.4 . .
C15 C16 H16A 110.4 . .
C17 C16 H16B 110.4 . .
C15 C16 H16B 110.4 . .
H16A C16 H16B 108.6 . .
C16 C17 H17A 109.5 . .
C16 C17 H17B 109.5 . .
H17A C17 H17B 109.5 . .
C16 C17 H17C 109.5 . .
H17A C17 H17C 109.5 . .
H17B C17 H17C 109.5 . .
C5 Se1 C4 93.5(5) . .
C1 C1 C2 120.9(7) 6 .
C1 C1 H1 119.6 6 .
C2 C1 H1 119.6 . .
C3 C2 C1 118.4(11) . .
C3 C2 C4 121.6(10) . .
C1 C2 C4 120.1(10) . .
C3 C3 C2 120.8(7) 6 .
C3 C3 H3 119.6 6 .
C2 C3 H3 119.6 . .
C2 C4 Se1 113.1(8) . .
C2 C4 H4A 109.0 . .
Se1 C4 H4A 109.0 . .
C2 C4 H4B 109.0 . .
Se1 C4 H4B 109.0 . .
H4A C4 H4B 107.8 . .
N1 C5 Se1 176.3(17) . .

loop_
_geom_bond_atom_site_label_1
_geom_bond_atom_site_label_2
_geom_bond_distance
_geom_bond_site_symmetry_2
N2 C10 1.520(12) 6
N2 C10 1.520(12) .
N2 C14 1.538(18) .
N2 C6 1.555(16) .
C6 C7 1.50(2) .
C6 H6A 0.9900 .
C6 H6B 0.9899 .
C7 C8 1.537(19) .
C7 H7A 0.9900 .
C7 H7B 0.9900 .
C8 C9 1.461(18) .
C8 H8A 0.9900 .
C8 H8B 0.9900 .
C9 H9A 0.9800 .
C9 H9B 0.9800 .
C9 H9C 0.9800 .
C10 C11 1.479(17) .
C10 H10A 0.9900 .
C10 H10B 0.9900 .
C11 C12 1.477(16) .
C11 H11A 0.9900 .
C11 H11B 0.9900 .
C12 C13 1.459(17) .
C12 H12A 0.9900 .
C12 H12B 0.9900 .
C13 H13A 0.9800 .
C13 H13B 0.9800 .
C13 H13C 0.9800 .
C14 C15 1.49(2) .
C14 H14A 0.9900 .
C14 H14B 0.9900 .
C15 C16 1.60(3) .
C15 H15A 0.9900 .
C15 H15B 0.9900 .
C15 H15A 0.9900 6
C15 H15B 0.9900 6
C16 C17 1.46(2) .
C16 H16A 0.9900 .
C16 H16B 0.9900 .
C17 H17A 0.9800 .
C17 H17B 0.9800 .
C17 H17C 0.9800 .
Se1 C5 1.816(14) .
Se1 C4 1.974(11) .
N1 C5 1.128(16) .
C1 C1 1.32(2) 6
C1 C2 1.414(14) .
C1 H1 0.9500 .
C2 C3 1.383(13) .
C2 C4 1.446(16) .
C3 C3 1.36(2) 6
C3 H3 0.9500 .
C4 H4A 0.9900 .
C4 H4B 0.9900 .

loop_
_geom_torsion_atom_site_label_1
_geom_torsion_atom_site_label_2
_geom_torsion_atom_site_label_3
_geom_torsion_atom_site_label_4
_geom_torsion
_geom_torsion_site_symmetry_1
_geom_torsion_site_symmetry_4
C10 N2 C6 C7 -60.3(7) 6 .
C10 N2 C6 C7 60.3(7) . .
C14 N2 C6 C7 180.000(2) . .
N2 C6 C7 C8 180.000(3) . .
C6 C7 C8 C9 180.000(4) . .
C10 N2 C10 C11 -179.4(8) 6 .
C14 N2 C10 C11 -59.1(13) . .
C6 N2 C10 C11 58.5(13) . .
N2 C10 C11 C12 -177.9(11) . .
C10 C11 C12 C13 177.4(14) . .
C10 N2 C14 C15 59.6(7) 6 .
C10 N2 C14 C15 -59.6(7) . .
C6 N2 C14 C15 180.000(2) . .
N2 C14 C15 C16 -168.2(16) . .
C14 C15 C16 C17 -150(3) . .
C1 C1 C2 C3 -0.8(11) 6 .
C1 C1 C2 C4 179.6(7) 6 .
C1 C2 C3 C3 0.8(11) . 6
C4 C2 C3 C3 -179.7(7) . 6
C3 C2 C4 Se1 102.5(10) . .
C1 C2 C4 Se1 -77.9(11) . .
